data_7002911
loop_
_publ_author_name
'Janini, Thomas E.'
'Rakosi, III, Robert'
'Durr, Christopher B.'
'Bertke, Jeffrey A.'
'Bunge, Scott D.'

_publ_section_title
;
 1,1,3,3-Tetramethylguanidine solvated lanthanide aryloxides:
 pre-catalysts for intramolecular hydroalkoxylation
;
_journal_issue 47
_journal_name_full 'Dalton Transactions'
_journal_page_first 10601
_journal_page_last 10608
_journal_paper_doi 10.1039/b917377c
_journal_year 2009
_chemical_formula_sum 'C42 H77 N6 Nd O3'
_chemical_formula_weight 858.34
_chemical_name_common '(Nd(OEt)(4MeDBP)2(H-TMG)2) (1)'
_chemical_name_systematic
;

?

;
_space_group_IT_number 14
_symmetry_cell_setting monoclinic
_symmetry_space_group_name_Hall '-P 2ybc'
_symmetry_space_group_name_H-M 'P 1 21/c 1'
_atom_sites_solution_hydrogens geom
_atom_sites_solution_primary direct
_atom_sites_solution_secondary difmap
_audit_creation_method SHELXL-97
_cell_angle_alpha 90.00
_cell_angle_beta 111.427(4)
_cell_angle_gamma 90.00
_cell_formula_units_Z 4
_cell_length_a 17.027(5)
_cell_length_b 15.239(4)
_cell_length_c 19.483(6)
_cell_measurement_reflns_used 7617
_cell_measurement_temperature 100(2)
_cell_measurement_theta_max 30.52
_cell_measurement_theta_min 2.40
_cell_volume 4706(2)
_computing_cell_refinement 'Bruker SMART'
_computing_data_collection 'Bruker SMART'
_computing_data_reduction 'Bruker SAINT'
_computing_molecular_graphics 'Bruker SHELXTL'
_computing_publication_material 'Bruker SHELXTL'
_computing_structure_refinement 'SHELXL-97 (Sheldrick, 1997)'
_computing_structure_solution 'SHELXS-97 (Sheldrick, 1990)'
_diffrn_ambient_temperature 100(2)
_diffrn_measured_fraction_theta_full 1.000
_diffrn_measured_fraction_theta_max 1.000
_diffrn_measurement_device_type 'CCD area detector'
_diffrn_measurement_method 'phi and omega scans'
_diffrn_radiation_monochromator graphite
_diffrn_radiation_source 'fine-focus sealed tube'
_diffrn_radiation_type MoK\a
_diffrn_radiation_wavelength 0.71073
_diffrn_reflns_av_R_equivalents 0.0214
_diffrn_reflns_av_sigmaI/netI 0.0163
_diffrn_reflns_limit_h_max 20
_diffrn_reflns_limit_h_min -20
_diffrn_reflns_limit_k_max 18
_diffrn_reflns_limit_k_min -18
_diffrn_reflns_limit_l_max 23
_diffrn_reflns_limit_l_min -23
_diffrn_reflns_number 37397
_diffrn_reflns_theta_full 25.05
_diffrn_reflns_theta_max 25.05
_diffrn_reflns_theta_min 1.75
_exptl_absorpt_coefficient_mu 1.143
_exptl_absorpt_correction_T_max 0.8037
_exptl_absorpt_correction_T_min 0.7255
_exptl_absorpt_correction_type multi-scan
_exptl_absorpt_process_details SADABS
_exptl_crystal_colour blue
_exptl_crystal_density_diffrn 1.211
_exptl_crystal_density_meas ?
_exptl_crystal_density_method .
_exptl_crystal_description irregular
_exptl_crystal_F_000 1820
_exptl_crystal_size_max 0.30
_exptl_crystal_size_mid 0.25
_exptl_crystal_size_min 0.20
_refine_diff_density_max 0.461
_refine_diff_density_min -0.583
_refine_diff_density_rms 0.049
_refine_ls_extinction_method none
_refine_ls_goodness_of_fit_ref 0.712
_refine_ls_hydrogen_treatment constr
_refine_ls_matrix_type full
_refine_ls_number_parameters 492
_refine_ls_number_reflns 8345
_refine_ls_number_restraints 0
_refine_ls_restrained_S_all 0.712
_refine_ls_R_factor_all 0.0203
_refine_ls_R_factor_gt 0.0185
_refine_ls_shift/su_max 0.001
_refine_ls_shift/su_mean 0.000
_refine_ls_structure_factor_coef Fsqd
_refine_ls_weighting_details 'calc w=1/[\s^2^(Fo^2^)+(0.1000P)^2^+0.2737P] where P=(Fo^2^+2Fc^2^)/3'
_refine_ls_weighting_scheme calc
_refine_ls_wR_factor_gt 0.0738
_refine_ls_wR_factor_ref 0.0789
_reflns_number_gt 7825
_reflns_number_total 8345
_reflns_threshold_expression >2sigma(I)
_cod_data_source_file b917377c.txt
_cod_data_source_block tej001
_cod_depositor_comments
;
The following automatic conversions were performed:
'_symmetry_cell_setting' value 'Monoclinic' changed to 'monoclinic'
according to '/home/saulius/struct/CIF-dictionaries/cif_core.dic'
dictionary named 'cif_core.dic' version 2.4.1 from
2010-06-29.

'_exptl_absorpt_correction_type' value 'MULTI-SCAN' changed
to 'multi-scan' according to
'/home/saulius/struct/CIF-dictionaries/cif_core.dic' dictionary named
'cif_core.dic' version 2.4.1 from
2010-06-29.

'_refine_ls_hydrogen_treatment' value 'CONSTR' changed to
'constr' according to '/home/saulius/struct/CIF-dictionaries/cif_core.dic'
dictionary named 'cif_core.dic' version 2.4.1 from 2010-06-29.

Automatic conversion script
Id: cif_fix_enum 1527 2010-12-29 10:47:43Z saulius 
;
_cod_original_sg_symbol_H-M P2(1)/c
_cod_database_code 7002911

loop_
_symmetry_equiv_pos_as_xyz
'x, y, z'
'-x, y+1/2, -z+1/2'
'-x, -y, -z'
'x, -y-1/2, z-1/2'

loop_
_atom_site_label
_atom_site_type_symbol
_atom_site_fract_x
_atom_site_fract_y
_atom_site_fract_z
_atom_site_U_iso_or_equiv
_atom_site_adp_type
_atom_site_occupancy
_atom_site_symmetry_multiplicity
_atom_site_calc_flag
_atom_site_refinement_flags
_atom_site_disorder_assembly
_atom_site_disorder_group
Nd1 Nd 0.273140(5) 0.192814(5) 0.148299(4) 0.01420(6) Uani 1 1 d . . .
N1 N 0.29001(9) 0.03086(9) 0.12384(8) 0.0205(3) Uani 1 1 d . . .
H1 H 0.3397 0.0147 0.1553 0.025 Uiso 1 1 calc R . .
N2 N 0.18506(9) -0.03026(9) 0.02334(8) 0.0235(3) Uani 1 1 d . . .
N3 N 0.28822(9) -0.12208(9) 0.10144(8) 0.0254(3) Uani 1 1 d . . .
N4 N 0.25103(11) 0.30111(8) 0.23734(9) 0.0221(3) Uani 1 1 d . . .
H4 H 0.1991 0.2900 0.2342 0.027 Uiso 1 1 calc R . .
N5 N 0.34779(9) 0.40833(9) 0.29724(8) 0.0230(3) Uani 1 1 d . . .
N6 N 0.22766(10) 0.39113(9) 0.32651(9) 0.0263(3) Uani 1 1 d . . .
O1 O 0.41237(7) 0.17291(8) 0.21059(6) 0.0165(2) Uani 1 1 d . . .
O2 O 0.13548(8) 0.17987(7) 0.13482(7) 0.0180(3) Uani 1 1 d . . .
O3 O 0.26319(7) 0.26515(7) 0.05326(6) 0.0212(2) Uani 1 1 d . . .
C1 C 0.76143(11) 0.08847(14) 0.33836(10) 0.0318(4) Uani 1 1 d . . .
H1A H 0.7709 0.0350 0.3145 0.048 Uiso 1 1 calc R . .
H1B H 0.7769 0.0778 0.3913 0.048 Uiso 1 1 calc R . .
H1C H 0.7961 0.1361 0.3309 0.048 Uiso 1 1 calc R . .
C2 C 0.66932(10) 0.11386(12) 0.30498(10) 0.0211(4) Uani 1 1 d . . .
C3 C 0.63366(10) 0.14410(10) 0.23307(9) 0.0192(3) Uani 1 1 d . . .
H3 H 0.6689 0.1507 0.2052 0.023 Uiso 1 1 calc R . .
C4 C 0.54854(10) 0.16530(11) 0.19985(8) 0.0164(3) Uani 1 1 d . . .
C5 C 0.49520(9) 0.15498(9) 0.24112(8) 0.0147(3) Uani 1 1 d . . .
C6 C 0.53132(10) 0.12577(10) 0.31592(8) 0.0161(3) Uani 1 1 d . . .
C7 C 0.61716(10) 0.10586(10) 0.34475(9) 0.0188(3) Uani 1 1 d . . .
H7 H 0.6410 0.0858 0.3943 0.023 Uiso 1 1 calc R . .
C8 C 0.47808(10) 0.11418(11) 0.36445(9) 0.0190(3) Uani 1 1 d . . .
C9 C 0.43571(13) 0.20075(11) 0.37131(11) 0.0241(4) Uani 1 1 d . . .
H9A H 0.4791 0.2447 0.3953 0.036 Uiso 1 1 calc R . .
H9B H 0.4007 0.1914 0.4009 0.036 Uiso 1 1 calc R . .
H9C H 0.4003 0.2215 0.3221 0.036 Uiso 1 1 calc R . .
C10 C 0.53178(11) 0.08532(12) 0.44355(9) 0.0258(4) Uani 1 1 d . . .
H10A H 0.5776 0.1275 0.4653 0.039 Uiso 1 1 calc R . .
H10B H 0.5557 0.0271 0.4423 0.039 Uiso 1 1 calc R . .
H10C H 0.4963 0.0830 0.4733 0.039 Uiso 1 1 calc R . .
C11 C 0.41162(11) 0.04205(12) 0.33211(10) 0.0271(4) Uani 1 1 d . . .
H11A H 0.3794 0.0335 0.3642 0.041 Uiso 1 1 calc R . .
H11B H 0.4398 -0.0129 0.3286 0.041 Uiso 1 1 calc R . .
H11C H 0.3733 0.0596 0.2829 0.041 Uiso 1 1 calc R . .
C12 C 0.51521(12) 0.20183(10) 0.12027(10) 0.0183(4) Uani 1 1 d . . .
C13 C 0.58419(13) 0.20883(14) 0.08741(12) 0.0295(4) Uani 1 1 d . . .
H13A H 0.5596 0.2311 0.0368 0.044 Uiso 1 1 calc R . .
H13B H 0.6087 0.1507 0.0871 0.044 Uiso 1 1 calc R . .
H13C H 0.6283 0.2491 0.1173 0.044 Uiso 1 1 calc R . .
C14 C 0.48115(12) 0.29518(11) 0.12046(10) 0.0225(4) Uani 1 1 d . . .
H14A H 0.5261 0.3325 0.1532 0.034 Uiso 1 1 calc R . .
H14B H 0.4340 0.2934 0.1380 0.034 Uiso 1 1 calc R . .
H14C H 0.4616 0.3191 0.0703 0.034 Uiso 1 1 calc R . .
C15 C 0.44553(10) 0.14288(11) 0.06758(9) 0.0219(3) Uani 1 1 d . . .
H15A H 0.4016 0.1330 0.0881 0.033 Uiso 1 1 calc R . .
H15B H 0.4699 0.0865 0.0617 0.033 Uiso 1 1 calc R . .
H15C H 0.4207 0.1717 0.0195 0.033 Uiso 1 1 calc R . .
C16 C -0.15686(14) 0.24517(15) 0.20224(14) 0.0456(6) Uani 1 1 d . . .
H16A H -0.1930 0.1931 0.1927 0.068 Uiso 1 1 calc R . .
H16B H -0.1886 0.2942 0.1723 0.068 Uiso 1 1 calc R . .
H16C H -0.1384 0.2607 0.2546 0.068 Uiso 1 1 calc R . .
C17 C -0.08050(12) 0.22591(13) 0.18241(11) 0.0294(4) Uani 1 1 d . . .
C18 C -0.06252(10) 0.27576(11) 0.13051(10) 0.0244(4) Uani 1 1 d . . .
H18 H -0.0998 0.3223 0.1071 0.029 Uiso 1 1 calc R . .
C19 C 0.00730(10) 0.26133(10) 0.11084(9) 0.0208(3) Uani 1 1 d . . .
C20 C 0.06447(11) 0.19242(9) 0.14747(10) 0.0174(4) Uani 1 1 d . . .
C21 C 0.04386(10) 0.13707(11) 0.19764(9) 0.0214(3) Uani 1 1 d . . .
C22 C -0.02700(12) 0.15654(12) 0.21432(11) 0.0274(4) Uani 1 1 d . . .
H22 H -0.0392 0.1207 0.2491 0.033 Uiso 1 1 calc R . .
C23 C 0.09729(11) 0.05556(11) 0.23258(10) 0.0242(4) Uani 1 1 d . . .
C24 C 0.10001(12) -0.00661(11) 0.17123(11) 0.0303(4) Uani 1 1 d . . .
H24A H 0.0425 -0.0241 0.1406 0.045 Uiso 1 1 calc R . .
H24B H 0.1331 -0.0589 0.1934 0.045 Uiso 1 1 calc R . .
H24C H 0.1262 0.0236 0.1406 0.045 Uiso 1 1 calc R . .
C25 C 0.06058(13) 0.00267(14) 0.28126(13) 0.0407(5) Uani 1 1 d . . .
H25A H 0.0035 -0.0171 0.2514 0.061 Uiso 1 1 calc R . .
H25B H 0.0584 0.0399 0.3216 0.061 Uiso 1 1 calc R . .
H25C H 0.0965 -0.0484 0.3018 0.061 Uiso 1 1 calc R . .
C26 C 0.18717(12) 0.08044(13) 0.28279(11) 0.0318(4) Uani 1 1 d . . .
H26A H 0.2188 0.0272 0.3044 0.048 Uiso 1 1 calc R . .
H26B H 0.1849 0.1190 0.3223 0.048 Uiso 1 1 calc R . .
H26C H 0.2152 0.1110 0.2538 0.048 Uiso 1 1 calc R . .
C27 C 0.02024(12) 0.32036(11) 0.05178(11) 0.0236(4) Uani 1 1 d . . .
C28 C -0.05841(12) 0.37666(14) 0.01141(12) 0.0366(5) Uani 1 1 d . . .
H28A H -0.0488 0.4113 -0.0272 0.055 Uiso 1 1 calc R . .
H28B H -0.0691 0.4162 0.0467 0.055 Uiso 1 1 calc R . .
H28C H -0.1073 0.3383 -0.0109 0.055 Uiso 1 1 calc R . .
C29 C 0.09319(11) 0.38520(12) 0.08719(11) 0.0294(4) Uani 1 1 d . . .
H29A H 0.0978 0.4250 0.0493 0.044 Uiso 1 1 calc R . .
H29B H 0.1461 0.3526 0.1095 0.044 Uiso 1 1 calc R . .
H29C H 0.0821 0.4193 0.1253 0.044 Uiso 1 1 calc R . .
C30 C 0.03803(11) 0.26717(13) -0.00804(10) 0.0285(4) Uani 1 1 d . . .
H30A H -0.0083 0.2258 -0.0308 0.043 Uiso 1 1 calc R . .
H30B H 0.0909 0.2346 0.0143 0.043 Uiso 1 1 calc R . .
H30C H 0.0428 0.3072 -0.0457 0.043 Uiso 1 1 calc R . .
C31 C 0.25645(10) -0.03834(10) 0.08462(9) 0.0198(3) Uani 1 1 d . . .
C32 C 0.15410(12) 0.05730(12) -0.00213(10) 0.0262(4) Uani 1 1 d . . .
H32A H 0.1278 0.0825 0.0305 0.039 Uiso 1 1 calc R . .
H32B H 0.1123 0.0539 -0.0525 0.039 Uiso 1 1 calc R . .
H32C H 0.2013 0.0945 -0.0016 0.039 Uiso 1 1 calc R . .
C33 C 0.11863(12) -0.09762(13) 0.00277(12) 0.0331(4) Uani 1 1 d . . .
H33A H 0.1377 -0.1483 0.0356 0.050 Uiso 1 1 calc R . .
H33B H 0.1065 -0.1161 -0.0483 0.050 Uiso 1 1 calc R . .
H33C H 0.0674 -0.0734 0.0072 0.050 Uiso 1 1 calc R . .
C34 C 0.29404(16) -0.17962(14) 0.04358(13) 0.0411(5) Uani 1 1 d . . .
H34A H 0.2563 -0.1581 -0.0046 0.062 Uiso 1 1 calc R . .
H34B H 0.2775 -0.2393 0.0514 0.062 Uiso 1 1 calc R . .
H34C H 0.3522 -0.1801 0.0452 0.062 Uiso 1 1 calc R . .
C35 C 0.35346(13) -0.13709(13) 0.17331(11) 0.0352(5) Uani 1 1 d . . .
H35A H 0.4063 -0.1101 0.1748 0.053 Uiso 1 1 calc R . .
H35B H 0.3618 -0.2003 0.1820 0.053 Uiso 1 1 calc R . .
H35C H 0.3362 -0.1109 0.2116 0.053 Uiso 1 1 calc R . .
C36 C 0.27408(11) 0.36425(11) 0.28525(9) 0.0205(3) Uani 1 1 d . . .
C37 C 0.40184(12) 0.43778(12) 0.37047(10) 0.0306(4) Uani 1 1 d . . .
H37A H 0.3724 0.4298 0.4049 0.046 Uiso 1 1 calc R . .
H37B H 0.4154 0.5000 0.3685 0.046 Uiso 1 1 calc R . .
H37C H 0.4541 0.4034 0.3873 0.046 Uiso 1 1 calc R . .
C38 C 0.39022(11) 0.39777(12) 0.24520(10) 0.0252(4) Uani 1 1 d . . .
H38A H 0.4244 0.3442 0.2570 0.038 Uiso 1 1 calc R . .
H38B H 0.4267 0.4485 0.2484 0.038 Uiso 1 1 calc R . .
H38C H 0.3481 0.3934 0.1951 0.038 Uiso 1 1 calc R . .
C39 C 0.21817(13) 0.48457(14) 0.33845(13) 0.0378(5) Uani 1 1 d . . .
H39A H 0.2603 0.5180 0.3260 0.057 Uiso 1 1 calc R . .
H39B H 0.2263 0.4946 0.3903 0.057 Uiso 1 1 calc R . .
H39C H 0.1615 0.5038 0.3071 0.057 Uiso 1 1 calc R . .
C40 C 0.15422(13) 0.33767(13) 0.32221(12) 0.0343(4) Uani 1 1 d . . .
H40A H 0.1083 0.3481 0.2748 0.051 Uiso 1 1 calc R . .
H40B H 0.1356 0.3538 0.3625 0.051 Uiso 1 1 calc R . .
H40C H 0.1698 0.2754 0.3264 0.051 Uiso 1 1 calc R . .
C41 C 0.25578(13) 0.31435(11) -0.00954(11) 0.0259(4) Uani 1 1 d . . .
H41A H 0.1977 0.3085 -0.0462 0.031 Uiso 1 1 calc R . .
H41B H 0.2951 0.2906 -0.0319 0.031 Uiso 1 1 calc R . .
C42 C 0.27508(13) 0.41057(12) 0.00828(11) 0.0332(4) Uani 1 1 d . . .
H42A H 0.2355 0.4346 0.0293 0.050 Uiso 1 1 calc R . .
H42B H 0.2694 0.4425 -0.0369 0.050 Uiso 1 1 calc R . .
H42C H 0.3329 0.4168 0.0440 0.050 Uiso 1 1 calc R . .

loop_
_atom_site_aniso_label
_atom_site_aniso_U_11
_atom_site_aniso_U_22
_atom_site_aniso_U_33
_atom_site_aniso_U_23
_atom_site_aniso_U_13
_atom_site_aniso_U_12
Nd1 0.01256(8) 0.01285(8) 0.01586(8) 0.00001(2) 0.00360(6) -0.00031(2)
N1 0.0178(7) 0.0168(7) 0.0243(7) -0.0020(6) 0.0049(6) -0.0016(5)
N2 0.0259(8) 0.0164(7) 0.0230(7) -0.0036(6) 0.0027(6) -0.0024(6)
N3 0.0278(8) 0.0162(7) 0.0278(8) -0.0037(6) 0.0052(6) 0.0014(6)
N4 0.0196(8) 0.0227(8) 0.0228(8) -0.0036(5) 0.0062(7) 0.0011(5)
N5 0.0254(7) 0.0207(7) 0.0213(7) -0.0028(6) 0.0065(6) -0.0025(6)
N6 0.0362(9) 0.0180(7) 0.0305(8) -0.0056(6) 0.0191(7) -0.0042(6)
O1 0.0151(6) 0.0171(5) 0.0162(6) 0.0013(5) 0.0046(5) 0.0004(5)
O2 0.0139(6) 0.0178(6) 0.0218(7) 0.0022(5) 0.0059(5) 0.0000(4)
O3 0.0213(6) 0.0197(6) 0.0214(6) 0.0040(5) 0.0064(5) -0.0006(5)
C1 0.0172(9) 0.0490(12) 0.0254(9) 0.0047(8) 0.0033(7) 0.0045(8)
C2 0.0160(8) 0.0213(9) 0.0231(9) -0.0023(7) 0.0038(7) -0.0007(7)
C3 0.0185(8) 0.0185(8) 0.0212(8) -0.0019(6) 0.0080(7) -0.0012(6)
C4 0.0184(8) 0.0129(7) 0.0165(8) -0.0007(6) 0.0045(6) -0.0001(6)
C5 0.0139(7) 0.0104(8) 0.0178(8) -0.0014(6) 0.0033(6) 0.0000(6)
C6 0.0188(8) 0.0117(7) 0.0174(8) -0.0022(6) 0.0063(6) 0.0000(6)
C7 0.0205(8) 0.0177(8) 0.0148(7) 0.0006(6) 0.0022(6) 0.0013(6)
C8 0.0219(8) 0.0180(8) 0.0179(8) 0.0024(6) 0.0082(7) 0.0036(6)
C9 0.0312(11) 0.0230(10) 0.0203(9) 0.0023(6) 0.0122(8) 0.0091(7)
C10 0.0284(9) 0.0284(9) 0.0221(9) 0.0077(7) 0.0108(7) 0.0092(7)
C11 0.0278(9) 0.0243(9) 0.0323(10) 0.0067(8) 0.0146(8) -0.0021(7)
C12 0.0182(9) 0.0204(9) 0.0164(9) 0.0016(6) 0.0064(7) 0.0007(6)
C13 0.0268(11) 0.0387(10) 0.0270(10) 0.0106(8) 0.0146(9) 0.0054(8)
C14 0.0249(10) 0.0188(8) 0.0234(9) 0.0043(7) 0.0085(8) -0.0004(7)
C15 0.0232(8) 0.0236(9) 0.0163(8) -0.0015(6) 0.0042(7) 0.0036(7)
C16 0.0401(12) 0.0357(12) 0.0759(16) 0.0032(11) 0.0387(12) 0.0051(9)
C17 0.0236(9) 0.0238(10) 0.0450(11) -0.0058(8) 0.0176(9) -0.0015(8)
C18 0.0191(8) 0.0164(8) 0.0351(10) -0.0031(7) 0.0070(7) 0.0007(7)
C19 0.0160(8) 0.0169(8) 0.0258(9) -0.0030(7) 0.0033(7) -0.0032(6)
C20 0.0136(9) 0.0138(9) 0.0226(9) -0.0042(5) 0.0041(8) -0.0033(5)
C21 0.0204(8) 0.0182(8) 0.0250(9) -0.0018(7) 0.0078(7) -0.0036(6)
C22 0.0272(9) 0.0221(10) 0.0371(11) 0.0002(8) 0.0166(8) -0.0048(8)
C23 0.0242(9) 0.0215(9) 0.0283(9) 0.0059(7) 0.0111(7) -0.0002(7)
C24 0.0319(10) 0.0176(9) 0.0390(11) 0.0023(8) 0.0102(8) 0.0025(7)
C25 0.0381(12) 0.0341(11) 0.0569(14) 0.0189(10) 0.0256(10) 0.0042(9)
C26 0.0273(9) 0.0319(10) 0.0298(10) 0.0101(8) 0.0028(8) 0.0003(8)
C27 0.0199(9) 0.0184(8) 0.0296(10) 0.0051(7) 0.0056(8) 0.0025(7)
C28 0.0245(10) 0.0350(11) 0.0443(12) 0.0138(9) 0.0053(9) 0.0060(8)
C29 0.0249(9) 0.0208(9) 0.0389(10) 0.0059(8) 0.0074(8) -0.0017(7)
C30 0.0276(9) 0.0296(11) 0.0249(9) 0.0078(8) 0.0057(7) -0.0010(8)
C31 0.0214(8) 0.0170(8) 0.0235(8) -0.0007(6) 0.0112(7) -0.0012(6)
C32 0.0295(9) 0.0246(9) 0.0192(8) 0.0006(7) 0.0027(7) 0.0023(7)
C33 0.0284(10) 0.0274(10) 0.0357(11) -0.0080(8) 0.0023(8) -0.0065(8)
C34 0.0524(15) 0.0295(10) 0.0413(13) -0.0082(9) 0.0171(11) 0.0117(9)
C35 0.0375(11) 0.0207(9) 0.0369(11) 0.0023(8) 0.0014(9) 0.0055(8)
C36 0.0270(9) 0.0163(8) 0.0164(8) 0.0026(6) 0.0057(7) 0.0034(7)
C37 0.0366(10) 0.0243(9) 0.0254(9) -0.0033(7) 0.0047(8) -0.0037(8)
C38 0.0282(9) 0.0206(9) 0.0278(9) 0.0020(7) 0.0114(8) -0.0007(7)
C39 0.0489(13) 0.0222(11) 0.0544(12) -0.0076(9) 0.0332(11) -0.0014(8)
C40 0.0437(12) 0.0284(10) 0.0398(12) -0.0078(9) 0.0258(10) -0.0059(9)
C41 0.0280(10) 0.0277(10) 0.0224(10) 0.0043(7) 0.0097(8) -0.0045(7)
C42 0.0362(10) 0.0242(10) 0.0380(11) 0.0105(8) 0.0122(9) -0.0013(8)

loop_
_atom_type_symbol
_atom_type_description
_atom_type_scat_dispersion_real
_atom_type_scat_dispersion_imag
_atom_type_scat_source
C C 0.0033 0.0016 'International Tables Vol C Tables 4.2.6.8 and 6.1.1.4'
H H 0.0000 0.0000 'International Tables Vol C Tables 4.2.6.8 and 6.1.1.4'
N N 0.0061 0.0033 'International Tables Vol C Tables 4.2.6.8 and 6.1.1.4'
O O 0.0106 0.0060 'International Tables Vol C Tables 4.2.6.8 and 6.1.1.4'
Nd Nd -0.1943 3.0179 'International Tables Vol C Tables 4.2.6.8 and 6.1.1.4'

loop_
_geom_angle_atom_site_label_1
_geom_angle_atom_site_label_2
_geom_angle_atom_site_label_3
_geom_angle
_geom_angle_site_symmetry_1
_geom_angle_site_symmetry_3
_geom_angle_publ_flag
O3 Nd1 O1 105.93(4) . . ?
O3 Nd1 O2 101.28(4) . . ?
O1 Nd1 O2 152.74(5) . . ?
O3 Nd1 N4 106.13(5) . . ?
O1 Nd1 N4 96.30(5) . . ?
O2 Nd1 N4 74.27(5) . . ?
O3 Nd1 N1 108.69(5) . . ?
O1 Nd1 N1 78.60(4) . . ?
O2 Nd1 N1 94.38(4) . . ?
N4 Nd1 N1 144.87(5) . . ?
C31 N1 Nd1 146.77(12) . . ?
C31 N1 H1 106.6 . . ?
Nd1 N1 H1 106.6 . . ?
C31 N2 C32 118.56(13) . . ?
C31 N2 C33 121.78(15) . . ?
C32 N2 C33 113.62(15) . . ?
C31 N3 C35 118.06(14) . . ?
C31 N3 C34 120.28(16) . . ?
C35 N3 C34 113.95(16) . . ?
C36 N4 Nd1 153.99(14) . . ?
C36 N4 H4 103.0 . . ?
Nd1 N4 H4 103.0 . . ?
C36 N5 C38 119.09(14) . . ?
C36 N5 C37 122.06(15) . . ?
C38 N5 C37 114.83(15) . . ?
C36 N6 C39 120.16(14) . . ?
C36 N6 C40 117.34(14) . . ?
C39 N6 C40 114.09(15) . . ?
C5 O1 Nd1 173.28(10) . . ?
C20 O2 Nd1 159.09(11) . . ?
C41 O3 Nd1 179.00(12) . . ?
C2 C1 H1A 109.5 . . ?
C2 C1 H1B 109.5 . . ?
H1A C1 H1B 109.5 . . ?
C2 C1 H1C 109.5 . . ?
H1A C1 H1C 109.5 . . ?
H1B C1 H1C 109.5 . . ?
C7 C2 C3 117.54(15) . . ?
C7 C2 C1 120.97(16) . . ?
C3 C2 C1 121.48(16) . . ?
C2 C3 C4 122.95(15) . . ?
C2 C3 H3 118.5 . . ?
C4 C3 H3 118.5 . . ?
C3 C4 C5 118.83(14) . . ?
C3 C4 C12 119.19(14) . . ?
C5 C4 C12 121.96(14) . . ?
O1 C5 C4 120.68(14) . . ?
O1 C5 C6 120.38(13) . . ?
C4 C5 C6 118.95(14) . . ?
C7 C6 C5 118.39(14) . . ?
C7 C6 C8 119.55(14) . . ?
C5 C6 C8 122.05(14) . . ?
C2 C7 C6 123.31(15) . . ?
C2 C7 H7 118.3 . . ?
C6 C7 H7 118.3 . . ?
C9 C8 C11 110.58(14) . . ?
C9 C8 C6 110.85(13) . . ?
C11 C8 C6 109.91(13) . . ?
C9 C8 C10 106.54(14) . . ?
C11 C8 C10 106.55(14) . . ?
C6 C8 C10 112.28(13) . . ?
C8 C9 H9A 109.5 . . ?
C8 C9 H9B 109.5 . . ?
H9A C9 H9B 109.5 . . ?
C8 C9 H9C 109.5 . . ?
H9A C9 H9C 109.5 . . ?
H9B C9 H9C 109.5 . . ?
C8 C10 H10A 109.5 . . ?
C8 C10 H10B 109.5 . . ?
H10A C10 H10B 109.5 . . ?
C8 C10 H10C 109.5 . . ?
H10A C10 H10C 109.5 . . ?
H10B C10 H10C 109.5 . . ?
C8 C11 H11A 109.5 . . ?
C8 C11 H11B 109.5 . . ?
H11A C11 H11B 109.5 . . ?
C8 C11 H11C 109.5 . . ?
H11A C11 H11C 109.5 . . ?
H11B C11 H11C 109.5 . . ?
C13 C12 C14 106.50(15) . . ?
C13 C12 C15 106.44(15) . . ?
C14 C12 C15 109.97(14) . . ?
C13 C12 C4 112.77(15) . . ?
C14 C12 C4 109.35(14) . . ?
C15 C12 C4 111.64(13) . . ?
C12 C13 H13A 109.5 . . ?
C12 C13 H13B 109.5 . . ?
H13A C13 H13B 109.5 . . ?
C12 C13 H13C 109.5 . . ?
H13A C13 H13C 109.5 . . ?
H13B C13 H13C 109.5 . . ?
C12 C14 H14A 109.5 . . ?
C12 C14 H14B 109.5 . . ?
H14A C14 H14B 109.5 . . ?
C12 C14 H14C 109.5 . . ?
H14A C14 H14C 109.5 . . ?
H14B C14 H14C 109.5 . . ?
C12 C15 H15A 109.5 . . ?
C12 C15 H15B 109.5 . . ?
H15A C15 H15B 109.5 . . ?
C12 C15 H15C 109.5 . . ?
H15A C15 H15C 109.5 . . ?
H15B C15 H15C 109.5 . . ?
C17 C16 H16A 109.5 . . ?
C17 C16 H16B 109.5 . . ?
H16A C16 H16B 109.5 . . ?
C17 C16 H16C 109.5 . . ?
H16A C16 H16C 109.5 . . ?
H16B C16 H16C 109.5 . . ?
C18 C17 C22 117.48(16) . . ?
C18 C17 C16 121.28(18) . . ?
C22 C17 C16 121.22(18) . . ?
C17 C18 C19 123.54(17) . . ?
C17 C18 H18 118.2 . . ?
C19 C18 H18 118.2 . . ?
C18 C19 C20 118.14(16) . . ?
C18 C19 C27 118.89(15) . . ?
C20 C19 C27 122.97(16) . . ?
O2 C20 C21 120.53(14) . . ?
O2 C20 C19 120.69(15) . . ?
C21 C20 C19 118.78(16) . . ?
C22 C21 C20 118.99(16) . . ?
C22 C21 C23 119.37(15) . . ?
C20 C21 C23 121.63(15) . . ?
C17 C22 C21 122.81(17) . . ?
C17 C22 H22 118.6 . . ?
C21 C22 H22 118.6 . . ?
C26 C23 C24 109.98(15) . . ?
C26 C23 C25 105.76(15) . . ?
C24 C23 C25 106.86(16) . . ?
C26 C23 C21 111.89(14) . . ?
C24 C23 C21 109.46(14) . . ?
C25 C23 C21 112.73(15) . . ?
C23 C24 H24A 109.5 . . ?
C23 C24 H24B 109.5 . . ?
H24A C24 H24B 109.5 . . ?
C23 C24 H24C 109.5 . . ?
H24A C24 H24C 109.5 . . ?
H24B C24 H24C 109.5 . . ?
C23 C25 H25A 109.5 . . ?
C23 C25 H25B 109.5 . . ?
H25A C25 H25B 109.5 . . ?
C23 C25 H25C 109.5 . . ?
H25A C25 H25C 109.5 . . ?
H25B C25 H25C 109.5 . . ?
C23 C26 H26A 109.5 . . ?
C23 C26 H26B 109.5 . . ?
H26A C26 H26B 109.5 . . ?
C23 C26 H26C 109.5 . . ?
H26A C26 H26C 109.5 . . ?
H26B C26 H26C 109.5 . . ?
C30 C27 C19 112.36(14) . . ?
C30 C27 C29 109.13(16) . . ?
C19 C27 C29 110.66(15) . . ?
C30 C27 C28 106.34(16) . . ?
C19 C27 C28 111.83(16) . . ?
C29 C27 C28 106.24(15) . . ?
C27 C28 H28A 109.5 . . ?
C27 C28 H28B 109.5 . . ?
H28A C28 H28B 109.5 . . ?
C27 C28 H28C 109.5 . . ?
H28A C28 H28C 109.5 . . ?
H28B C28 H28C 109.5 . . ?
C27 C29 H29A 109.5 . . ?
C27 C29 H29B 109.5 . . ?
H29A C29 H29B 109.5 . . ?
C27 C29 H29C 109.5 . . ?
H29A C29 H29C 109.5 . . ?
H29B C29 H29C 109.5 . . ?
C27 C30 H30A 109.5 . . ?
C27 C30 H30B 109.5 . . ?
H30A C30 H30B 109.5 . . ?
C27 C30 H30C 109.5 . . ?
H30A C30 H30C 109.5 . . ?
H30B C30 H30C 109.5 . . ?
N1 C31 N2 119.96(15) . . ?
N1 C31 N3 124.01(15) . . ?
N2 C31 N3 116.03(14) . . ?
N2 C32 H32A 109.5 . . ?
N2 C32 H32B 109.5 . . ?
H32A C32 H32B 109.5 . . ?
N2 C32 H32C 109.5 . . ?
H32A C32 H32C 109.5 . . ?
H32B C32 H32C 109.5 . . ?
N2 C33 H33A 109.5 . . ?
N2 C33 H33B 109.5 . . ?
H33A C33 H33B 109.5 . . ?
N2 C33 H33C 109.5 . . ?
H33A C33 H33C 109.5 . . ?
H33B C33 H33C 109.5 . . ?
N3 C34 H34A 109.5 . . ?
N3 C34 H34B 109.5 . . ?
H34A C34 H34B 109.5 . . ?
N3 C34 H34C 109.5 . . ?
H34A C34 H34C 109.5 . . ?
H34B C34 H34C 109.5 . . ?
N3 C35 H35A 109.5 . . ?
N3 C35 H35B 109.5 . . ?
H35A C35 H35B 109.5 . . ?
N3 C35 H35C 109.5 . . ?
H35A C35 H35C 109.5 . . ?
H35B C35 H35C 109.5 . . ?
N4 C36 N5 120.35(16) . . ?
N4 C36 N6 123.52(16) . . ?
N5 C36 N6 116.14(15) . . ?
N5 C37 H37A 109.5 . . ?
N5 C37 H37B 109.5 . . ?
H37A C37 H37B 109.5 . . ?
N5 C37 H37C 109.5 . . ?
H37A C37 H37C 109.5 . . ?
H37B C37 H37C 109.5 . . ?
N5 C38 H38A 109.5 . . ?
N5 C38 H38B 109.5 . . ?
H38A C38 H38B 109.5 . . ?
N5 C38 H38C 109.5 . . ?
H38A C38 H38C 109.5 . . ?
H38B C38 H38C 109.5 . . ?
N6 C39 H39A 109.5 . . ?
N6 C39 H39B 109.5 . . ?
H39A C39 H39B 109.5 . . ?
N6 C39 H39C 109.5 . . ?
H39A C39 H39C 109.5 . . ?
H39B C39 H39C 109.5 . . ?
N6 C40 H40A 109.5 . . ?
N6 C40 H40B 109.5 . . ?
H40A C40 H40B 109.5 . . ?
N6 C40 H40C 109.5 . . ?
H40A C40 H40C 109.5 . . ?
H40B C40 H40C 109.5 . . ?
O3 C41 C42 112.03(16) . . ?
O3 C41 H41A 109.2 . . ?
C42 C41 H41A 109.2 . . ?
O3 C41 H41B 109.2 . . ?
C42 C41 H41B 109.2 . . ?
H41A C41 H41B 107.9 . . ?
C41 C42 H42A 109.5 . . ?
C41 C42 H42B 109.5 . . ?
H42A C42 H42B 109.5 . . ?
C41 C42 H42C 109.5 . . ?
H42A C42 H42C 109.5 . . ?
H42B C42 H42C 109.5 . . ?

loop_
_geom_bond_atom_site_label_1
_geom_bond_atom_site_label_2
_geom_bond_distance
_geom_bond_site_symmetry_2
_geom_bond_publ_flag
Nd1 O3 2.1079(12) . ?
Nd1 O1 2.2546(13) . ?
Nd1 O2 2.2699(14) . ?
Nd1 N4 2.5203(16) . ?
Nd1 N1 2.5497(15) . ?
N1 C31 1.305(2) . ?
N1 H1 0.8800 . ?
N2 C31 1.363(2) . ?
N2 C32 1.454(2) . ?
N2 C33 1.471(2) . ?
N3 C31 1.378(2) . ?
N3 C35 1.453(2) . ?
N3 C34 1.460(3) . ?
N4 C36 1.298(2) . ?
N4 H4 0.8800 . ?
N5 C36 1.366(2) . ?
N5 C38 1.453(2) . ?
N5 C37 1.458(2) . ?
N6 C36 1.379(2) . ?
N6 C39 1.461(3) . ?
N6 C40 1.469(2) . ?
O1 C5 1.3434(19) . ?
O2 C20 1.333(2) . ?
O3 C41 1.401(2) . ?
C1 C2 1.512(2) . ?
C1 H1A 0.9800 . ?
C1 H1B 0.9800 . ?
C1 H1C 0.9800 . ?
C2 C7 1.381(2) . ?
C2 C3 1.387(2) . ?
C3 C4 1.392(2) . ?
C3 H3 0.9500 . ?
C4 C5 1.425(2) . ?
C4 C12 1.547(2) . ?
C5 C6 1.430(2) . ?
C6 C7 1.394(2) . ?
C6 C8 1.540(2) . ?
C7 H7 0.9500 . ?
C8 C9 1.533(2) . ?
C8 C11 1.538(2) . ?
C8 C10 1.541(2) . ?
C9 H9A 0.9800 . ?
C9 H9B 0.9800 . ?
C9 H9C 0.9800 . ?
C10 H10A 0.9800 . ?
C10 H10B 0.9800 . ?
C10 H10C 0.9800 . ?
C11 H11A 0.9800 . ?
C11 H11B 0.9800 . ?
C11 H11C 0.9800 . ?
C12 C13 1.533(3) . ?
C12 C14 1.537(2) . ?
C12 C15 1.542(2) . ?
C13 H13A 0.9800 . ?
C13 H13B 0.9800 . ?
C13 H13C 0.9800 . ?
C14 H14A 0.9800 . ?
C14 H14B 0.9800 . ?
C14 H14C 0.9800 . ?
C15 H15A 0.9800 . ?
C15 H15B 0.9800 . ?
C15 H15C 0.9800 . ?
C16 C17 1.514(3) . ?
C16 H16A 0.9800 . ?
C16 H16B 0.9800 . ?
C16 H16C 0.9800 . ?
C17 C18 1.385(3) . ?
C17 C22 1.386(3) . ?
C18 C19 1.393(2) . ?
C18 H18 0.9500 . ?
C19 C20 1.433(2) . ?
C19 C27 1.538(3) . ?
C20 C21 1.429(2) . ?
C21 C22 1.391(2) . ?
C21 C23 1.543(2) . ?
C22 H22 0.9500 . ?
C23 C26 1.533(3) . ?
C23 C24 1.539(3) . ?
C23 C25 1.540(2) . ?
C24 H24A 0.9800 . ?
C24 H24B 0.9800 . ?
C24 H24C 0.9800 . ?
C25 H25A 0.9800 . ?
C25 H25B 0.9800 . ?
C25 H25C 0.9800 . ?
C26 H26A 0.9800 . ?
C26 H26B 0.9800 . ?
C26 H26C 0.9800 . ?
C27 C30 1.538(3) . ?
C27 C29 1.539(3) . ?
C27 C28 1.542(3) . ?
C28 H28A 0.9800 . ?
C28 H28B 0.9800 . ?
C28 H28C 0.9800 . ?
C29 H29A 0.9800 . ?
C29 H29B 0.9800 . ?
C29 H29C 0.9800 . ?
C30 H30A 0.9800 . ?
C30 H30B 0.9800 . ?
C30 H30C 0.9800 . ?
C32 H32A 0.9800 . ?
C32 H32B 0.9800 . ?
C32 H32C 0.9800 . ?
C33 H33A 0.9800 . ?
C33 H33B 0.9800 . ?
C33 H33C 0.9800 . ?
C34 H34A 0.9800 . ?
C34 H34B 0.9800 . ?
C34 H34C 0.9800 . ?
C35 H35A 0.9800 . ?
C35 H35B 0.9800 . ?
C35 H35C 0.9800 . ?
C37 H37A 0.9800 . ?
C37 H37B 0.9800 . ?
C37 H37C 0.9800 . ?
C38 H38A 0.9800 . ?
C38 H38B 0.9800 . ?
C38 H38C 0.9800 . ?
C39 H39A 0.9800 . ?
C39 H39B 0.9800 . ?
C39 H39C 0.9800 . ?
C40 H40A 0.9800 . ?
C40 H40B 0.9800 . ?
C40 H40C 0.9800 . ?
C41 C42 1.515(3) . ?
C41 H41A 0.9900 . ?
C41 H41B 0.9900 . ?
C42 H42A 0.9800 . ?
C42 H42B 0.9800 . ?
C42 H42C 0.9800 . ?
